data_7033257
loop_
_publ_author_name
'Srungavruksham, Nagarjuna Kumar'
'Baskar, Viswanathan'

_publ_section_title
;
 Assembling anionic Sb(v)/(iii) containing polyoxostibonates stabilized by
 triphenyltellurium cations.
;
_journal_issue 14
_journal_name_full 'Dalton transactions (Cambridge, England : 2003)'
_journal_page_first 6358
_journal_page_last 6362
_journal_paper_doi 10.1039/c4dt03319a
_journal_volume 44
_journal_year 2015
_chemical_formula_moiety 'C120 H104 O16 Sb8 Te4'
_chemical_formula_sum 'C120 H104 O16 Sb8 Te4'
_chemical_formula_weight 3286.43
_chemical_name_systematic
;
 ?
;
_space_group_IT_number 14
_symmetry_cell_setting monoclinic
_symmetry_space_group_name_Hall '-P 2yn'
_symmetry_space_group_name_H-M 'P 1 21/n 1'
_atom_sites_solution_hydrogens geom
_atom_sites_solution_primary direct
_atom_sites_solution_secondary difmap
_audit_creation_method SHELXL-97
_audit_update_record
;
2014-10-16 deposited with the CCDC.
2014-11-26 downloaded from the CCDC.
;
_cell_angle_alpha 90.00
_cell_angle_beta 90.193(2)
_cell_angle_gamma 90.00
_cell_formula_units_Z 2
_cell_length_a 16.709(2)
_cell_length_b 16.711(2)
_cell_length_c 19.386(2)
_cell_measurement_reflns_used 7196
_cell_measurement_temperature 100(2)
_cell_measurement_theta_max 27.99
_cell_measurement_theta_min 2.44
_cell_volume 5413.0(11)
_computing_cell_refinement 'Bruker SMART'
_computing_data_collection 'Bruker SMART'
_computing_data_reduction 'Bruker SAINT'
_computing_molecular_graphics 'Bruker SHELXTL'
_computing_publication_material 'Bruker SHELXTL'
_computing_structure_refinement 'SHELXL-97 (Sheldrick, 1997)'
_computing_structure_solution 'SHELXS-97 (Sheldrick, 1990)'
_diffrn_ambient_temperature 100(2)
_diffrn_measured_fraction_theta_full 0.997
_diffrn_measured_fraction_theta_max 0.997
_diffrn_measurement_device_type 'CCD area detector'
_diffrn_measurement_method 'phi and omega scans'
_diffrn_radiation_monochromator graphite
_diffrn_radiation_source 'fine-focus sealed tube'
_diffrn_radiation_type MoK\a
_diffrn_radiation_wavelength 0.71073
_diffrn_reflns_av_R_equivalents 0.0424
_diffrn_reflns_av_sigmaI/netI 0.0307
_diffrn_reflns_limit_h_max 20
_diffrn_reflns_limit_h_min -20
_diffrn_reflns_limit_k_max 20
_diffrn_reflns_limit_k_min -20
_diffrn_reflns_limit_l_max 24
_diffrn_reflns_limit_l_min -24
_diffrn_reflns_number 56992
_diffrn_reflns_theta_full 26.49
_diffrn_reflns_theta_max 26.49
_diffrn_reflns_theta_min 1.61
_exptl_absorpt_coefficient_mu 3.088
_exptl_absorpt_correction_T_max 0.7903
_exptl_absorpt_correction_T_min 0.5499
_exptl_absorpt_correction_type multi-scan
_exptl_absorpt_process_details brukarsadbas
_exptl_crystal_colour colorless
_exptl_crystal_density_diffrn 2.016
_exptl_crystal_density_method 'not measured'
_exptl_crystal_description needle
_exptl_crystal_F_000 3136
_exptl_crystal_size_max 0.22
_exptl_crystal_size_mid 0.14
_exptl_crystal_size_min 0.08
_refine_diff_density_max 2.802
_refine_diff_density_min -1.824
_refine_diff_density_rms 0.190
_refine_ls_extinction_method none
_refine_ls_goodness_of_fit_ref 1.123
_refine_ls_hydrogen_treatment mixed
_refine_ls_matrix_type full
_refine_ls_number_parameters 667
_refine_ls_number_reflns 11162
_refine_ls_number_restraints 0
_refine_ls_restrained_S_all 1.123
_refine_ls_R_factor_all 0.0495
_refine_ls_R_factor_gt 0.0442
_refine_ls_shift/su_max 0.001
_refine_ls_shift/su_mean 0.000
_refine_ls_structure_factor_coef Fsqd
_refine_ls_weighting_details 'calc w=1/[\s^2^(Fo^2^)+(0.0451P)^2^+40.4433P] where P=(Fo^2^+2Fc^2^)/3'
_refine_ls_weighting_scheme calc
_refine_ls_wR_factor_gt 0.1032
_refine_ls_wR_factor_ref 0.1061
_reflns_number_gt 10141
_reflns_number_total 11162
_reflns_threshold_expression >2sigma(I)
_cod_data_source_file c4dt03319a2.cif
_cod_data_source_block 2
_cod_depositor_comments
;
The following automatic conversions were performed:

'_symmetry_cell_setting' value 'Monoclinic' changed to 'monoclinic'
according to
/usr/data/users/saulius/crontab/automatic-downloads/rss-feeds/RSC/lib/dictionaries/cif_core.dic
dictionary named 'cif_core.dic' version 2.4.2 from 2011-04-26.

Automatic conversion script
Id: cif_fix_values 2935 2014-11-11 08:27:57Z andrius 

 Adding full bibliography for 7033256--7033257.cif.
;
_cod_original_sg_symbol_H-M 'P2(1)/n  '
_cod_database_code 7033257

loop_
_symmetry_equiv_pos_as_xyz
'x, y, z'
'-x+1/2, y+1/2, -z+1/2'
'-x, -y, -z'
'x-1/2, -y-1/2, z-1/2'

loop_
_atom_site_label
_atom_site_type_symbol
_atom_site_fract_x
_atom_site_fract_y
_atom_site_fract_z
_atom_site_U_iso_or_equiv
_atom_site_adp_type
_atom_site_occupancy
_atom_site_symmetry_multiplicity
_atom_site_calc_flag
_atom_site_refinement_flags
Sb1 Sb 0.20198(2) 0.29549(2) 0.427087(19) 0.01421(9) Uani 1 1 d .
Sb4 Sb 0.05218(2) 0.41531(2) 0.491391(18) 0.01072(9) Uani 1 1 d .
Sb3 Sb 0.24018(2) 0.39067(2) 0.560949(19) 0.01368(9) Uani 1 1 d .
Sb2 Sb 0.38774(2) 0.27654(2) 0.49401(2) 0.01713(10) Uani 1 1 d .
Te1 Te 0.29431(2) 0.13028(2) 0.59538(2) 0.02052(10) Uani 1 1 d .
O4 O 0.1420(2) 0.4604(2) 0.5382(2) 0.0142(8) Uani 1 1 d .
O8 O 0.2754(2) 0.3845(2) 0.4613(2) 0.0167(8) Uani 1 1 d .
O3 O 0.3394(2) 0.3172(3) 0.5754(2) 0.0197(9) Uani 1 1 d .
O7 O 0.1736(2) 0.2989(2) 0.5282(2) 0.0160(8) Uani 1 1 d .
O1 O 0.3016(2) 0.2258(2) 0.4486(2) 0.0187(9) Uani 1 1 d .
O6 O 0.1098(2) 0.3706(2) 0.4135(2) 0.0159(8) Uani 1 1 d .
O5 O 0.0289(2) 0.5047(2) 0.4368(2) 0.0156(8) Uani 1 1 d .
O2 O 0.4257(3) 0.1847(3) 0.5352(2) 0.0250(10) Uani 1 1 d .
C1 C 0.1383(4) 0.1851(4) 0.4143(3) 0.0183(12) Uani 1 1 d .
C7 C 0.2393(4) 0.3178(4) 0.3229(3) 0.0203(13) Uani 1 1 d .
C13 C 0.2059(4) 0.3686(3) 0.6660(3) 0.0192(12) Uani 1 1 d .
C14 C 0.2638(4) 0.3471(4) 0.7142(4) 0.0291(15) Uani 1 1 d .
H14 H 0.3174 0.3452 0.7012 0.035 Uiso 1 1 calc R
C19 C 0.3094(4) 0.4970(4) 0.5768(3) 0.0182(12) Uani 1 1 d .
C2 C 0.1251(4) 0.1521(4) 0.3495(4) 0.0294(15) Uani 1 1 d .
H2 H 0.1396 0.1804 0.3102 0.035 Uiso 1 1 calc R
C6 C 0.1149(4) 0.1428(4) 0.4719(3) 0.0239(14) Uani 1 1 d .
H6 H 0.1223 0.1651 0.5154 0.029 Uiso 1 1 calc R
Te2 Te 0.19010(2) 0.54416(2) 0.39235(2) 0.01854(10) Uani 1 1 d .
C54 C 0.0779(4) 0.5190(5) 0.2740(4) 0.0322(16) Uani 1 1 d .
H54 H 0.0469 0.4956 0.3082 0.039 Uiso 1 1 calc R
C20 C 0.3729(4) 0.5163(4) 0.5346(3) 0.0255(14) Uani 1 1 d .
H20 H 0.3876 0.4815 0.4994 0.031 Uiso 1 1 calc R
C32 C 0.3592(4) 0.0766(4) 0.7376(4) 0.0289(15) Uani 1 1 d .
H32 H 0.3256 0.0327 0.7319 0.035 Uiso 1 1 calc R
C30 C 0.1383(4) 0.1573(4) 0.6639(3) 0.0263(14) Uani 1 1 d .
H30 H 0.1507 0.2085 0.6486 0.032 Uiso 1 1 calc R
C43 C 0.3079(4) 0.5856(4) 0.3721(3) 0.0220(13) Uani 1 1 d .
C49 C 0.1478(4) 0.5575(4) 0.2906(3) 0.0230(13) Uani 1 1 d .
C18 C 0.1260(4) 0.3719(4) 0.6875(3) 0.0258(14) Uani 1 1 d .
H18 H 0.0863 0.3861 0.6561 0.031 Uiso 1 1 calc R
C55 C 0.1484(4) 0.6522(4) 0.4358(3) 0.0200(12) Uani 1 1 d .
C25 C 0.1901(4) 0.0940(4) 0.6505(3) 0.0248(14) Uani 1 1 d .
C8 C 0.1852(4) 0.3468(4) 0.2742(3) 0.0271(14) Uani 1 1 d .
H8 H 0.1316 0.3521 0.2860 0.033 Uiso 1 1 calc R
C44 C 0.3654(4) 0.5254(4) 0.3642(3) 0.0271(14) Uani 1 1 d .
H44 H 0.3503 0.4718 0.3636 0.032 Uiso 1 1 calc R
C23 C 0.3309(4) 0.6211(4) 0.6393(4) 0.0281(15) Uani 1 1 d .
H23 H 0.3164 0.6562 0.6742 0.034 Uiso 1 1 calc R
C37 C 0.3263(4) 0.0159(4) 0.5575(3) 0.0248(14) Uani 1 1 d .
C31 C 0.3663(4) 0.1334(4) 0.6857(3) 0.0214(13) Uani 1 1 d .
C60 C 0.0955(4) 0.7025(4) 0.4029(4) 0.0267(14) Uani 1 1 d .
H60 H 0.0800 0.6926 0.3575 0.032 Uiso 1 1 calc R
C36 C 0.4157(4) 0.1992(4) 0.6941(4) 0.0293(15) Uani 1 1 d .
H36 H 0.4201 0.2372 0.6593 0.035 Uiso 1 1 calc R
C24 C 0.2896(4) 0.5496(4) 0.6301(3) 0.0242(14) Uani 1 1 d .
H24 H 0.2481 0.5366 0.6599 0.029 Uiso 1 1 calc R
C45 C 0.4452(4) 0.5468(4) 0.3571(4) 0.0306(15) Uani 1 1 d .
H45 H 0.4839 0.5072 0.3522 0.037 Uiso 1 1 calc R
C26 C 0.1700(4) 0.0178(4) 0.6735(4) 0.0318(16) Uani 1 1 d .
H26 H 0.2040 -0.0251 0.6647 0.038 Uiso 1 1 calc R
C48 C 0.3299(4) 0.6657(4) 0.3714(4) 0.0299(15) Uani 1 1 d .
H48 H 0.2914 0.7054 0.3759 0.036 Uiso 1 1 calc R
C5 C 0.0804(4) 0.0670(4) 0.4660(4) 0.0305(16) Uani 1 1 d .
H5 H 0.0648 0.0390 0.5051 0.037 Uiso 1 1 calc R
C12 C 0.3188(4) 0.3089(5) 0.3025(4) 0.0321(16) Uani 1 1 d .
H12 H 0.3562 0.2886 0.3334 0.038 Uiso 1 1 calc R
C29 C 0.0692(4) 0.1442(4) 0.6998(4) 0.0293(15) Uani 1 1 d .
H29 H 0.0350 0.1868 0.7088 0.035 Uiso 1 1 calc R
C21 C 0.4151(4) 0.5865(4) 0.5439(4) 0.0333(16) Uani 1 1 d .
H21 H 0.4579 0.5983 0.5151 0.040 Uiso 1 1 calc R
C42 C 0.4055(4) -0.0078(4) 0.5576(3) 0.0258(14) Uani 1 1 d .
H42 H 0.4444 0.0247 0.5776 0.031 Uiso 1 1 calc R
C22 C 0.3942(4) 0.6396(4) 0.5956(4) 0.0306(16) Uani 1 1 d .
H22 H 0.4223 0.6872 0.6012 0.037 Uiso 1 1 calc R
C15 C 0.2428(5) 0.3285(4) 0.7812(4) 0.0366(18) Uani 1 1 d .
H15 H 0.2820 0.3129 0.8126 0.044 Uiso 1 1 calc R
C53 C 0.0536(5) 0.5156(5) 0.2050(4) 0.0369(17) Uani 1 1 d .
H53 H 0.0069 0.4887 0.1930 0.044 Uiso 1 1 calc R
C4 C 0.0697(5) 0.0338(4) 0.4008(4) 0.0340(17) Uani 1 1 d .
H4 H 0.0484 -0.0174 0.3961 0.041 Uiso 1 1 calc R
C33 C 0.4028(4) 0.0861(5) 0.7979(4) 0.0329(16) Uani 1 1 d .
H33 H 0.3991 0.0478 0.8327 0.040 Uiso 1 1 calc R
C41 C 0.4271(4) -0.0806(4) 0.5276(4) 0.0303(15) Uani 1 1 d .
H41 H 0.4805 -0.0961 0.5267 0.036 Uiso 1 1 calc R
C10 C 0.2891(5) 0.3602(5) 0.1890(4) 0.0382(19) Uani 1 1 d .
H10 H 0.3060 0.3750 0.1451 0.046 Uiso 1 1 calc R
C58 C 0.0870(5) 0.7825(4) 0.5053(4) 0.0355(17) Uani 1 1 d .
H58 H 0.0669 0.8268 0.5285 0.043 Uiso 1 1 calc R
C52 C 0.0990(5) 0.5520(5) 0.1549(4) 0.0360(17) Uani 1 1 d .
H52 H 0.0824 0.5499 0.1091 0.043 Uiso 1 1 calc R
C16 C 0.1640(5) 0.3328(4) 0.8018(4) 0.0377(18) Uani 1 1 d .
H16 H 0.1502 0.3212 0.8471 0.045 Uiso 1 1 calc R
C35 C 0.4585(4) 0.2079(5) 0.7551(4) 0.0327(16) Uani 1 1 d .
H35 H 0.4920 0.2518 0.7610 0.039 Uiso 1 1 calc R
C59 C 0.0652(4) 0.7685(4) 0.4384(4) 0.0316(16) Uani 1 1 d .
H59 H 0.0299 0.8032 0.4164 0.038 Uiso 1 1 calc R
C50 C 0.1941(5) 0.5940(5) 0.2401(4) 0.042(2) Uani 1 1 d .
H50 H 0.2415 0.6198 0.2519 0.050 Uiso 1 1 calc R
C46 C 0.4674(4) 0.6260(5) 0.3573(4) 0.0338(17) Uani 1 1 d .
H46 H 0.5211 0.6397 0.3530 0.041 Uiso 1 1 calc R
C40 C 0.3686(5) -0.1299(5) 0.4990(4) 0.0355(17) Uani 1 1 d .
H40 H 0.3826 -0.1790 0.4799 0.043 Uiso 1 1 calc R
C56 C 0.1696(4) 0.6647(4) 0.5048(4) 0.0334(16) Uani 1 1 d .
H56 H 0.2037 0.6294 0.5276 0.040 Uiso 1 1 calc R
C34 C 0.4518(4) 0.1523(5) 0.8068(4) 0.0324(16) Uani 1 1 d .
H34 H 0.4801 0.1591 0.8478 0.039 Uiso 1 1 calc R
C47 C 0.4103(4) 0.6860(5) 0.3639(4) 0.0345(17) Uani 1 1 d .
H47 H 0.4256 0.7394 0.3633 0.041 Uiso 1 1 calc R
C17 C 0.1059(5) 0.3543(4) 0.7547(4) 0.0356(17) Uani 1 1 d .
H17 H 0.0527 0.3569 0.7684 0.043 Uiso 1 1 calc R
C57 C 0.1388(5) 0.7306(5) 0.5384(4) 0.0399(18) Uani 1 1 d .
H57 H 0.1531 0.7403 0.5840 0.048 Uiso 1 1 calc R
C27 C 0.0999(5) 0.0056(5) 0.7092(4) 0.0410(19) Uani 1 1 d .
H27 H 0.0865 -0.0454 0.7245 0.049 Uiso 1 1 calc R
C3 C 0.0907(5) 0.0772(5) 0.3434(4) 0.0402(19) Uani 1 1 d .
H3 H 0.0816 0.0559 0.2998 0.048 Uiso 1 1 calc R
C38 C 0.2680(5) -0.0325(5) 0.5280(4) 0.0402(19) Uani 1 1 d .
H38 H 0.2148 -0.0162 0.5276 0.048 Uiso 1 1 calc R
C11 C 0.3426(4) 0.3302(5) 0.2362(4) 0.0378(18) Uani 1 1 d .
H11 H 0.3959 0.3240 0.2237 0.045 Uiso 1 1 calc R
C28 C 0.0496(4) 0.0695(5) 0.7223(4) 0.0345(17) Uani 1 1 d .
H28 H 0.0023 0.0615 0.7465 0.041 Uiso 1 1 calc R
C39 C 0.2898(5) -0.1054(5) 0.4991(5) 0.044(2) Uani 1 1 d .
H39 H 0.2508 -0.1381 0.4797 0.052 Uiso 1 1 calc R
C51 C 0.1685(5) 0.5913(5) 0.1716(4) 0.044(2) Uani 1 1 d .
H51 H 0.1984 0.6162 0.1373 0.053 Uiso 1 1 calc R
C9 C 0.2101(5) 0.3680(5) 0.2076(4) 0.0372(18) Uani 1 1 d .
H9 H 0.1730 0.3874 0.1759 0.045 Uiso 1 1 calc R

loop_
_atom_site_aniso_label
_atom_site_aniso_U_11
_atom_site_aniso_U_22
_atom_site_aniso_U_33
_atom_site_aniso_U_23
_atom_site_aniso_U_13
_atom_site_aniso_U_12
Sb1 0.01335(19) 0.01435(19) 0.01496(19) -0.00390(14) 0.00134(14) 0.00003(14)
Sb4 0.01011(17) 0.01133(18) 0.01072(17) -0.00016(13) 0.00012(13) 0.00064(13)
Sb3 0.01264(18) 0.01199(18) 0.01640(19) -0.00183(14) -0.00223(14) 0.00120(14)
Sb2 0.01344(19) 0.0184(2) 0.0196(2) 0.00087(15) -0.00015(15) 0.00046(14)
Te1 0.0186(2) 0.0195(2) 0.0234(2) 0.00158(16) -0.00057(15) 0.00143(15)
O4 0.0139(19) 0.0132(19) 0.015(2) -0.0013(15) -0.0006(15) 0.0012(15)
O8 0.018(2) 0.016(2) 0.017(2) -0.0033(16) 0.0002(16) -0.0020(16)
O3 0.017(2) 0.020(2) 0.023(2) -0.0013(17) -0.0025(17) 0.0072(17)
O7 0.018(2) 0.018(2) 0.0122(19) -0.0061(16) -0.0010(15) -0.0012(16)
O1 0.016(2) 0.016(2) 0.024(2) -0.0053(17) -0.0005(17) 0.0022(16)
O6 0.0118(19) 0.020(2) 0.016(2) -0.0046(16) 0.0006(15) 0.0041(16)
O5 0.019(2) 0.015(2) 0.0126(19) 0.0039(16) -0.0003(15) 0.0005(16)
O2 0.025(2) 0.023(2) 0.027(2) 0.0033(19) 0.0003(19) 0.0095(19)
C1 0.016(3) 0.020(3) 0.018(3) -0.003(2) -0.001(2) -0.001(2)
C7 0.018(3) 0.018(3) 0.025(3) -0.007(2) 0.006(2) -0.005(2)
C13 0.027(3) 0.011(3) 0.019(3) -0.002(2) -0.004(2) 0.002(2)
C14 0.032(4) 0.024(3) 0.031(4) 0.003(3) -0.008(3) -0.001(3)
C19 0.019(3) 0.015(3) 0.020(3) -0.001(2) -0.006(2) 0.002(2)
C2 0.034(4) 0.027(4) 0.028(4) -0.001(3) 0.007(3) -0.008(3)
C6 0.025(3) 0.024(3) 0.022(3) -0.004(3) -0.008(3) -0.002(3)
Te2 0.0188(2) 0.0177(2) 0.0191(2) 0.00448(15) 0.00114(15) -0.00049(15)
C54 0.029(4) 0.046(4) 0.023(3) 0.000(3) 0.005(3) -0.004(3)
C20 0.026(3) 0.027(3) 0.023(3) -0.006(3) 0.000(3) -0.002(3)
C32 0.021(3) 0.033(4) 0.033(4) 0.007(3) 0.003(3) 0.003(3)
C30 0.024(3) 0.027(4) 0.028(3) -0.002(3) -0.001(3) 0.000(3)
C43 0.017(3) 0.025(3) 0.024(3) 0.006(3) 0.003(2) -0.001(2)
C49 0.027(3) 0.019(3) 0.023(3) 0.002(2) -0.001(3) 0.003(3)
C18 0.035(4) 0.022(3) 0.021(3) -0.002(3) 0.002(3) 0.002(3)
C55 0.017(3) 0.019(3) 0.024(3) 0.003(2) 0.003(2) -0.004(2)
C25 0.020(3) 0.026(3) 0.028(3) 0.002(3) -0.001(3) -0.006(3)
C8 0.029(4) 0.029(4) 0.023(3) -0.003(3) 0.004(3) -0.001(3)
C44 0.028(4) 0.027(4) 0.027(3) -0.001(3) 0.004(3) -0.002(3)
C23 0.039(4) 0.018(3) 0.028(4) -0.006(3) -0.007(3) 0.004(3)
C37 0.023(3) 0.023(3) 0.027(3) -0.002(3) -0.001(3) -0.001(3)
C31 0.019(3) 0.026(3) 0.019(3) 0.002(3) -0.002(2) 0.002(2)
C60 0.027(3) 0.029(4) 0.024(3) 0.006(3) 0.002(3) 0.001(3)
C36 0.028(4) 0.031(4) 0.030(4) 0.008(3) -0.006(3) 0.001(3)
C24 0.025(3) 0.022(3) 0.025(3) -0.004(3) 0.002(3) -0.003(3)
C45 0.026(4) 0.030(4) 0.035(4) -0.005(3) 0.004(3) 0.003(3)
C26 0.027(4) 0.025(4) 0.044(4) 0.007(3) -0.002(3) 0.004(3)
C48 0.029(4) 0.022(3) 0.039(4) 0.004(3) 0.010(3) -0.005(3)
C5 0.028(4) 0.032(4) 0.032(4) 0.010(3) -0.003(3) -0.008(3)
C12 0.025(4) 0.045(4) 0.026(4) -0.003(3) 0.006(3) 0.002(3)
C29 0.020(3) 0.036(4) 0.032(4) 0.001(3) 0.000(3) 0.001(3)
C21 0.029(4) 0.033(4) 0.038(4) -0.001(3) 0.007(3) -0.013(3)
C42 0.027(3) 0.023(3) 0.028(3) -0.001(3) -0.002(3) 0.003(3)
C22 0.031(4) 0.023(3) 0.038(4) 0.000(3) -0.006(3) -0.010(3)
C15 0.059(5) 0.031(4) 0.019(3) 0.005(3) -0.012(3) 0.001(4)
C53 0.032(4) 0.052(5) 0.027(4) -0.006(3) 0.001(3) -0.006(3)
C4 0.041(4) 0.020(3) 0.041(4) -0.006(3) 0.003(3) -0.015(3)
C33 0.028(4) 0.037(4) 0.034(4) 0.017(3) 0.001(3) 0.002(3)
C41 0.031(4) 0.027(4) 0.033(4) 0.002(3) 0.004(3) 0.005(3)
C10 0.053(5) 0.041(4) 0.020(4) -0.001(3) 0.019(3) -0.007(4)
C58 0.042(4) 0.025(4) 0.039(4) -0.006(3) 0.005(3) -0.001(3)
C52 0.041(4) 0.044(5) 0.023(4) 0.005(3) -0.004(3) 0.007(3)
C16 0.071(6) 0.024(4) 0.019(3) 0.002(3) 0.005(3) 0.000(4)
C35 0.032(4) 0.035(4) 0.030(4) 0.007(3) -0.009(3) -0.010(3)
C59 0.032(4) 0.024(4) 0.039(4) 0.006(3) 0.004(3) 0.010(3)
C50 0.052(5) 0.043(5) 0.031(4) 0.014(3) -0.010(4) -0.025(4)
C46 0.022(3) 0.046(5) 0.033(4) -0.002(3) 0.003(3) -0.011(3)
C40 0.048(5) 0.028(4) 0.030(4) -0.004(3) -0.003(3) 0.005(3)
C56 0.033(4) 0.031(4) 0.036(4) -0.004(3) -0.014(3) 0.005(3)
C34 0.026(4) 0.044(4) 0.027(4) 0.007(3) -0.004(3) 0.003(3)
C47 0.030(4) 0.029(4) 0.044(4) -0.001(3) 0.004(3) -0.014(3)
C17 0.049(5) 0.027(4) 0.031(4) -0.003(3) 0.014(3) 0.002(3)
C57 0.046(5) 0.037(4) 0.037(4) -0.006(3) -0.003(4) -0.002(4)
C27 0.036(4) 0.036(4) 0.051(5) 0.015(4) 0.002(4) -0.009(3)
C3 0.056(5) 0.039(4) 0.025(4) -0.012(3) 0.000(3) -0.018(4)
C38 0.030(4) 0.040(5) 0.050(5) -0.006(4) -0.005(3) 0.004(3)
C11 0.027(4) 0.056(5) 0.031(4) -0.008(4) 0.015(3) -0.007(3)
C28 0.025(4) 0.045(4) 0.034(4) -0.001(3) -0.001(3) -0.004(3)
C39 0.039(5) 0.040(5) 0.053(5) -0.017(4) -0.010(4) -0.002(4)
C51 0.060(6) 0.047(5) 0.024(4) 0.015(3) -0.005(4) -0.017(4)
C9 0.043(5) 0.040(4) 0.028(4) 0.010(3) 0.007(3) 0.008(3)

loop_
_atom_type_symbol
_atom_type_description
_atom_type_scat_dispersion_real
_atom_type_scat_dispersion_imag
_atom_type_scat_source
C C 0.0033 0.0016 'International Tables Vol C Tables 4.2.6.8 and 6.1.1.4'
H H 0.0000 0.0000 'International Tables Vol C Tables 4.2.6.8 and 6.1.1.4'
O O 0.0106 0.0060 'International Tables Vol C Tables 4.2.6.8 and 6.1.1.4'
Sb Sb -0.5866 1.5461 'International Tables Vol C Tables 4.2.6.8 and 6.1.1.4'
Te Te -0.5308 1.6751 'International Tables Vol C Tables 4.2.6.8 and 6.1.1.4'

loop_
_geom_angle_atom_site_label_1
_geom_angle_atom_site_label_2
_geom_angle_atom_site_label_3
_geom_angle
_geom_angle_site_symmetry_3
O6 Sb1 O7 85.81(16) .
O6 Sb1 O8 92.69(16) .
O7 Sb1 O8 78.89(16) .
O6 Sb1 O1 174.18(16) .
O7 Sb1 O1 90.64(16) .
O8 Sb1 O1 82.08(16) .
O6 Sb1 C1 98.2(2) .
O7 Sb1 C1 91.0(2) .
O8 Sb1 C1 164.6(2) .
O1 Sb1 C1 86.4(2) .
O6 Sb1 C7 89.6(2) .
O7 Sb1 C7 167.9(2) .
O8 Sb1 C7 90.12(19) .
O1 Sb1 C7 93.0(2) .
C1 Sb1 C7 100.8(2) .
O6 Sb1 Sb3 86.83(11) .
O7 Sb1 Sb3 39.06(11) .
O8 Sb1 Sb3 39.94(11) .
O1 Sb1 Sb3 87.51(11) .
C1 Sb1 Sb3 129.58(16) .
C7 Sb1 Sb3 129.53(16) .
O5 Sb4 O4 96.66(17) .
O5 Sb4 O6 88.28(17) .
O4 Sb4 O6 97.49(16) .
O5 Sb4 O5 76.31(17) 3_566
O4 Sb4 O5 86.99(15) 3_566
O6 Sb4 O5 164.37(15) 3_566
O7 Sb3 O8 79.71(16) .
O7 Sb3 O4 85.62(16) .
O8 Sb3 O4 93.35(16) .
O7 Sb3 O3 91.83(17) .
O8 Sb3 O3 82.22(16) .
O4 Sb3 O3 175.23(16) .
O7 Sb3 C19 169.3(2) .
O8 Sb3 C19 91.2(2) .
O4 Sb3 C19 89.48(19) .
O3 Sb3 C19 92.4(2) .
O7 Sb3 C13 91.1(2) .
O8 Sb3 C13 167.18(19) .
O4 Sb3 C13 94.89(19) .
O3 Sb3 C13 89.2(2) .
C19 Sb3 C13 98.7(2) .
O7 Sb3 Sb1 39.56(11) .
O8 Sb3 Sb1 40.25(11) .
O4 Sb3 Sb1 87.10(11) .
O3 Sb3 Sb1 88.37(12) .
C19 Sb3 Sb1 130.82(16) .
C13 Sb3 Sb1 130.47(16) .
O2 Sb2 O1 95.1(2) .
O2 Sb2 O3 94.83(19) .
O1 Sb2 O3 102.79(18) .
C37 Te1 C31 99.5(2) .
C37 Te1 C25 97.2(3) .
C31 Te1 C25 93.1(2) .
Sb4 O4 Sb3 120.26(19) .
Sb3 O8 Sb1 99.81(17) .
Sb2 O3 Sb3 116.1(2) .
Sb3 O7 Sb1 101.39(18) .
Sb2 O1 Sb1 116.9(2) .
Sb4 O6 Sb1 121.5(2) .
Sb4 O5 Sb4 103.69(17) 3_566
C6 C1 C2 119.0(6) .
C6 C1 Sb1 119.3(4) .
C2 C1 Sb1 121.6(5) .
C8 C7 C12 117.6(6) .
C8 C7 Sb1 120.5(5) .
C12 C7 Sb1 121.8(5) .
C14 C13 C18 118.2(6) .
C14 C13 Sb3 119.6(5) .
C18 C13 Sb3 122.1(5) .
C15 C14 C13 120.7(7) .
C15 C14 H14 119.6 .
C13 C14 H14 119.6 .
C20 C19 C24 118.3(6) .
C20 C19 Sb3 121.7(5) .
C24 C19 Sb3 120.0(5) .
C3 C2 C1 120.2(7) .
C3 C2 H2 119.9 .
C1 C2 H2 119.9 .
C1 C6 C5 121.1(6) .
C1 C6 H6 119.5 .
C5 C6 H6 119.5 .
C49 Te2 C55 100.0(2) .
C49 Te2 C43 95.8(2) .
C55 Te2 C43 95.9(2) .
C49 C54 C53 119.2(7) .
C49 C54 H54 120.4 .
C53 C54 H54 120.4 .
C21 C20 C19 121.0(6) .
C21 C20 H20 119.5 .
C19 C20 H20 119.5 .
C33 C32 C31 119.2(7) .
C33 C32 H32 120.4 .
C31 C32 H32 120.4 .
C29 C30 C25 120.0(7) .
C29 C30 H30 120.0 .
C25 C30 H30 120.0 .
C48 C43 C44 120.6(6) .
C48 C43 Te2 124.2(5) .
C44 C43 Te2 115.0(5) .
C54 C49 C50 121.1(6) .
C54 C49 Te2 117.0(5) .
C50 C49 Te2 121.3(5) .
C17 C18 C13 120.6(7) .
C17 C18 H18 119.7 .
C13 C18 H18 119.7 .
C60 C55 C56 120.9(6) .
C60 C55 Te2 123.3(5) .
C56 C55 Te2 115.2(5) .
C26 C25 C30 119.1(6) .
C26 C25 Te1 128.2(5) .
C30 C25 Te1 112.8(5) .
C7 C8 C9 121.2(7) .
C7 C8 H8 119.4 .
C9 C8 H8 119.4 .
C45 C44 C43 119.1(6) .
C45 C44 H44 120.5 .
C43 C44 H44 120.5 .
C24 C23 C22 119.4(6) .
C24 C23 H23 120.3 .
C22 C23 H23 120.3 .
C42 C37 C38 120.3(7) .
C42 C37 Te1 120.1(5) .
C38 C37 Te1 119.4(5) .
C36 C31 C32 120.7(6) .
C36 C31 Te1 116.9(5) .
C32 C31 Te1 122.2(5) .
C55 C60 C59 119.1(6) .
C55 C60 H60 120.4 .
C59 C60 H60 120.4 .
C31 C36 C35 119.2(6) .
C31 C36 H36 120.4 .
C35 C36 H36 120.4 .
C23 C24 C19 121.1(6) .
C23 C24 H24 119.4 .
C19 C24 H24 119.4 .
C46 C45 C44 120.5(7) .
C46 C45 H45 119.8 .
C44 C45 H45 119.8 .
C27 C26 C25 120.2(7) .
C27 C26 H26 119.9 .
C25 C26 H26 119.9 .
C43 C48 C47 119.5(7) .
C43 C48 H48 120.3 .
C47 C48 H48 120.3 .
C4 C5 C6 119.3(6) .
C4 C5 H5 120.3 .
C6 C5 H5 120.3 .
C11 C12 C7 120.6(7) .
C11 C12 H12 119.7 .
C7 C12 H12 119.7 .
C28 C29 C30 120.9(7) .
C28 C29 H29 119.6 .
C30 C29 H29 119.6 .
C20 C21 C22 120.6(7) .
C20 C21 H21 119.7 .
C22 C21 H21 119.7 .
C37 C42 C41 119.9(7) .
C37 C42 H42 120.0 .
C41 C42 H42 120.0 .
C21 C22 C23 119.5(6) .
C21 C22 H22 120.3 .
C23 C22 H22 120.3 .
C16 C15 C14 120.5(7) .
C16 C15 H15 119.8 .
C14 C15 H15 119.8 .
C52 C53 C54 119.9(7) .
C52 C53 H53 120.0 .
C54 C53 H53 120.0 .
C3 C4 C5 119.4(6) .
C3 C4 H4 120.3 .
C5 C4 H4 120.3 .
C32 C33 C34 120.3(7) .
C32 C33 H33 119.9 .
C34 C33 H33 119.9 .
C40 C41 C42 119.9(7) .
C40 C41 H41 120.0 .
C42 C41 H41 120.0 .
C11 C10 C9 118.9(7) .
C11 C10 H10 120.6 .
C9 C10 H10 120.6 .
C59 C58 C57 119.9(7) .
C59 C58 H58 120.0 .
C57 C58 H58 120.0 .
C51 C52 C53 120.9(7) .
C51 C52 H52 119.6 .
C53 C52 H52 119.6 .
C15 C16 C17 119.6(7) .
C15 C16 H16 120.2 .
C17 C16 H16 120.2 .
C34 C35 C36 120.6(7) .
C34 C35 H35 119.7 .
C36 C35 H35 119.7 .
C58 C59 C60 120.5(7) .
C58 C59 H59 119.7 .
C60 C59 H59 119.7 .
C49 C50 C51 119.1(7) .
C49 C50 H50 120.4 .
C51 C50 H50 120.4 .
C45 C46 C47 120.6(7) .
C45 C46 H46 119.7 .
C47 C46 H46 119.7 .
C39 C40 C41 119.6(7) .
C39 C40 H40 120.2 .
C41 C40 H40 120.2 .
C57 C56 C55 118.4(7) .
C57 C56 H56 120.8 .
C55 C56 H56 120.8 .
C35 C34 C33 119.9(7) .
C35 C34 H34 120.0 .
C33 C34 H34 120.0 .
C46 C47 C48 119.8(7) .
C46 C47 H47 120.1 .
C48 C47 H47 120.1 .
C16 C17 C18 120.5(7) .
C16 C17 H17 119.7 .
C18 C17 H17 119.7 .
C56 C57 C58 121.1(7) .
C56 C57 H57 119.5 .
C58 C57 H57 119.5 .
C26 C27 C28 119.7(7) .
C26 C27 H27 120.1 .
C28 C27 H27 120.1 .
C4 C3 C2 121.0(7) .
C4 C3 H3 119.5 .
C2 C3 H3 119.5 .
C37 C38 C39 119.5(7) .
C37 C38 H38 120.3 .
C39 C38 H38 120.3 .
C10 C11 C12 121.4(7) .
C10 C11 H11 119.3 .
C12 C11 H11 119.3 .
C29 C28 C27 120.2(7) .
C29 C28 H28 119.9 .
C27 C28 H28 119.9 .
C40 C39 C38 120.8(7) .
C40 C39 H39 119.6 .
C38 C39 H39 119.6 .
C52 C51 C50 119.7(7) .
C52 C51 H51 120.1 .
C50 C51 H51 120.1 .
C10 C9 C8 120.3(7) .
C10 C9 H9 119.8 .
C8 C9 H9 119.8 .

loop_
_geom_bond_atom_site_label_1
_geom_bond_atom_site_label_2
_geom_bond_distance
_geom_bond_site_symmetry_2
Sb1 O6 2.003(4) .
Sb1 O7 2.019(4) .
Sb1 O8 2.038(4) .
Sb1 O1 2.072(4) .
Sb1 C1 2.143(6) .
Sb1 C7 2.150(6) .
Sb1 Sb3 3.1081(6) .
Sb4 O5 1.871(4) .
Sb4 O4 1.906(4) .
Sb4 O6 1.943(4) .
Sb4 O5 2.361(4) 3_566
Sb3 O7 1.998(4) .
Sb3 O8 2.025(4) .
Sb3 O4 2.059(4) .
Sb3 O3 2.081(4) .
Sb3 C19 2.141(6) .
Sb3 C13 2.149(6) .
Sb2 O2 1.842(4) .
Sb2 O1 1.886(4) .
Sb2 O3 1.901(4) .
Te1 C37 2.116(7) .
Te1 C31 2.122(6) .
Te1 C25 2.134(6) .
O5 Sb4 2.361(4) 3_566
C1 C6 1.379(9) .
C1 C2 1.389(9) .
C7 C8 1.391(9) .
C7 C12 1.394(9) .
C13 C14 1.391(9) .
C13 C18 1.401(9) .
C14 C15 1.382(10) .
C14 H14 0.9300 .
C19 C20 1.381(9) .
C19 C24 1.397(9) .
C2 C3 1.382(10) .
C2 H2 0.9300 .
C6 C5 1.396(9) .
C6 H6 0.9300 .
Te2 C49 2.106(6) .
Te2 C55 2.112(6) .
Te2 C43 2.124(6) .
C54 C49 1.371(10) .
C54 C53 1.396(10) .
C54 H54 0.9300 .
C20 C21 1.380(9) .
C20 H20 0.9300 .
C32 C33 1.385(10) .
C32 C31 1.387(9) .
C32 H32 0.9300 .
C30 C29 1.368(9) .
C30 C25 1.391(9) .
C30 H30 0.9300 .
C43 C48 1.388(9) .
C43 C44 1.400(9) .
C49 C50 1.390(10) .
C18 C17 1.379(10) .
C18 H18 0.9300 .
C55 C60 1.375(9) .
C55 C56 1.399(9) .
C25 C26 1.391(9) .
C8 C9 1.403(10) .
C8 H8 0.9300 .
C44 C45 1.388(10) .
C44 H44 0.9300 .
C23 C24 1.391(9) .
C23 C22 1.391(10) .
C23 H23 0.9300 .
C37 C42 1.381(9) .
C37 C38 1.388(10) .
C31 C36 1.385(9) .
C60 C59 1.396(10) .
C60 H60 0.9300 .
C36 C35 1.388(10) .
C36 H36 0.9300 .
C24 H24 0.9300 .
C45 C46 1.376(10) .
C45 H45 0.9300 .
C26 C27 1.379(10) .
C26 H26 0.9300 .
C48 C47 1.393(10) .
C48 H48 0.9300 .
C5 C4 1.391(10) .
C5 H5 0.9300 .
C12 C11 1.393(10) .
C12 H12 0.9300 .
C29 C28 1.362(10) .
C29 H29 0.9300 .
C21 C22 1.384(10) .
C21 H21 0.9300 .
C42 C41 1.396(10) .
C42 H42 0.9300 .
C22 H22 0.9300 .
C15 C16 1.378(12) .
C15 H15 0.9300 .
C53 C52 1.377(11) .
C53 H53 0.9300 .
C4 C3 1.375(11) .
C4 H4 0.9300 .
C33 C34 1.388(11) .
C33 H33 0.9300 .
C41 C40 1.392(11) .
C41 H41 0.9300 .
C10 C11 1.371(12) .
C10 C9 1.376(11) .
C10 H10 0.9300 .
C58 C59 1.365(11) .
C58 C57 1.381(11) .
C58 H58 0.9300 .
C52 C51 1.372(11) .
C52 H52 0.9300 .
C16 C17 1.379(11) .
C16 H16 0.9300 .
C35 C34 1.371(10) .
C35 H35 0.9300 .
C59 H59 0.9300 .
C50 C51 1.395(10) .
C50 H50 0.9300 .
C46 C47 1.390(11) .
C46 H46 0.9300 .
C40 C39 1.378(11) .
C40 H40 0.9300 .
C56 C57 1.380(11) .
C56 H56 0.9300 .
C34 H34 0.9300 .
C47 H47 0.9300 .
C17 H17 0.9300 .
C57 H57 0.9300 .
C27 C28 1.383(11) .
C27 H27 0.9300 .
C3 H3 0.9300 .
C38 C39 1.391(11) .
C38 H38 0.9300 .
C11 H11 0.9300 .
C28 H28 0.9300 .
C39 H39 0.9300 .
C51 H51 0.9300 .
C9 H9 0.9300 .
